data_1521033
loop_
_publ_author_name
'Fleet, M.E.'
'Liu, X.-Y.'
'Pan, Y.-M.'

_publ_section_title
;
 Rare-earth elements in chlorapatite (Ca10 (P O4)6 Cl2): uptake, site
 preference, and degradation of monoclinic structure
;
_journal_name_full 'American Mineralogist'
_journal_page_first 1437
_journal_page_last 1446
_journal_volume 85
_journal_year 2000
_chemical_formula_sum 'Ca9.72 Cl2 Dy0.14 Na0.14 O24 P6'
_chemical_name_systematic '(Ca9.72 Na0.14 Dy0.14) (P O4)6 Cl2'
_space_group_IT_number 176
_symmetry_space_group_name_Hall '-P 6c'
_symmetry_space_group_name_H-M 'P 63/m'
_cell_angle_alpha 90
_cell_angle_beta 90
_cell_angle_gamma 120
_cell_formula_units_Z 1
_cell_length_a 9.6487
_cell_length_b 9.6487
_cell_length_c 6.7652
_cell_volume 545.442
_citation_journal_id_ASTM AMMIAY
_cod_data_source_file Fleet_AMMIAY_2000_947.cif
_cod_data_source_block Ca9.72Cl2Dy0.14Na0.14O24P6
_cod_original_cell_volume 545.4424
_cod_database_code 1521033

loop_
_symmetry_equiv_pos_as_xyz
x,y,z
x-y,x,z+1/2
-y,x-y,z
-x,-y,z+1/2
-x+y,-x,z
y,-x+y,z+1/2
-x,-y,-z
-x+y,-x,-z-1/2
y,-x+y,-z
x,y,-z-1/2
x-y,x,-z
-y,x-y,-z-1/2

loop_
_atom_site_label
_atom_site_type_symbol
_atom_site_fract_x
_atom_site_fract_y
_atom_site_fract_z
_atom_site_occupancy
_atom_site_U_iso_or_equiv
Dy1 Dy+3 0.6667 0.3333 0.00299 0.0306 0.0
Ca1 Ca+2 0.6667 0.3333 0.00299 0.933 0.0
O3 O-2 0.2673 0.3539 0.0675 1 0.0
Dy2 Dy+3 0.00475 0.25894 0.25 0.0026 0.0
P1 P+5 0.37565 0.40844 0.25 1 0.0
Cl1 Cl-1 0 0 0.4495 0.5 0.0
O1 O-2 0.4923 0.3442 0.25 1 0.0
O2 O-2 0.466 0.593 0.25 1 0.0
Na1 Na+1 0.6667 0.3333 0.00299 0.036 0.0
Ca2 Ca+2 0.00475 0.25894 0.25 0.997 0.0
